data_1531882
loop_
_publ_author_name
'Maehlen, J.P.'
'Hauback, B.C.'
'Yartys', V.A.'

_publ_section_title
;
 Structural studies of deuterides of yttrium carbide
;
_journal_name_full 'Journal of Alloys Compd.'
_journal_page_first 151
_journal_page_last 157
_journal_volume 351
_journal_year 2003
_chemical_formula_sum 'C D2.55 Y2'
_chemical_name_systematic 'Y2 C D2.55'
_space_group_IT_number 162
_symmetry_space_group_name_Hall '-P 3 2'
_symmetry_space_group_name_H-M 'P -3 1 m'
_cell_angle_alpha 90
_cell_angle_beta 90
_cell_angle_gamma 120
_cell_formula_units_Z 3
_cell_length_a 6.3124
_cell_length_b 6.3124
_cell_length_c 5.932
_cell_volume 204.701
_citation_journal_id_ASTM JALCEU
_cod_data_source_file Maehlen_JALCEU_2003_1330.cif
_cod_data_source_block C1D2.55Y2
_cod_original_cell_volume 204.7014
_cod_original_formula_sum 'C1 D2.55 Y2'
_cod_database_code 1531882

loop_
_symmetry_equiv_pos_as_xyz
x,y,z
-y,x-y,z
-x+y,-x,z
-y,-x,-z
x,x-y,-z
-x+y,y,-z
-x,-y,-z
y,-x+y,-z
x-y,x,-z
y,x,z
-x,-x+y,z
x-y,-y,z

loop_
_atom_site_label
_atom_site_type_symbol
_atom_site_fract_x
_atom_site_fract_y
_atom_site_fract_z
_atom_site_occupancy
_atom_site_U_iso_or_equiv
D1 D 0 0 0.5 0.19 0.0
C2 C 0.3333 0.6667 0 1 0.0
D3 D 0.3077 0 0.6254 0.977 0.0
Y1 Y 0.3511 0 0.2431 1 0.0
C1 C 0 0 0 1 0.0
D2 D 0.3333 0.6667 0.5 0.79 0.0
